data_4116417
loop_
_publ_author_name
'Stephen L. De Wall'
'Eric S. Meadows'
'Leonard J. Barbour'
'George W. Gokel'

_publ_section_title
;
 Solution- and Solid-State Evidence for Alkali Metal Cation-\p
 Interactions with Indole, the Side Chain of Tryptophan
;
_journal_name_full 'Journal of the American Chemical Society'
_journal_page_first 5613
_journal_page_last 5614
_journal_paper_doi 10.1021/ja9907921
_journal_volume 121
_journal_year 1999
_chemical_formula_sum 'C32 H44 N4 O4'
_chemical_formula_weight 548.71
_chemical_name_systematic
; 
 ? 
;
_space_group_IT_number 14
_symmetry_space_group_name_Hall '-P 2ybc'
_symmetry_space_group_name_H-M 'P 1 21/c 1'
_atom_sites_solution_hydrogens geom
_atom_sites_solution_primary direct
_atom_sites_solution_secondary difmap
_audit_creation_method SHELXL-97
_cell_angle_alpha 90.00
_cell_angle_beta 110.2130(10)
_cell_angle_gamma 90.00
_cell_formula_units_Z 4
_cell_length_a 18.0798(9)
_cell_length_b 12.1004(6)
_cell_length_c 14.5384(7)
_cell_measurement_temperature 173(2)
_cell_volume 2984.7(3)
_computing_structure_refinement 'SHELXL-97 (Sheldrick, 1997)'
_computing_structure_solution 'SHELXS-97 (Sheldrick, 1990)'
_diffrn_ambient_temperature 173(2)
_diffrn_measured_fraction_theta_full 0.980
_diffrn_measured_fraction_theta_max 0.980
_diffrn_radiation_monochromator graphite
_diffrn_radiation_source 'fine-focus sealed tube'
_diffrn_radiation_type MoK\a
_diffrn_radiation_wavelength 0.71070
_diffrn_reflns_av_R_equivalents 0.0246
_diffrn_reflns_av_sigmaI/netI 0.0331
_diffrn_reflns_limit_h_max 23
_diffrn_reflns_limit_h_min -22
_diffrn_reflns_limit_k_max 15
_diffrn_reflns_limit_k_min -15
_diffrn_reflns_limit_l_max 7
_diffrn_reflns_limit_l_min -18
_diffrn_reflns_number 17035
_diffrn_reflns_theta_full 27.16
_diffrn_reflns_theta_max 27.16
_diffrn_reflns_theta_min 1.20
_exptl_absorpt_coefficient_mu 0.081
_exptl_crystal_density_diffrn 1.221
_exptl_crystal_F_000 1184
_refine_diff_density_max 0.233
_refine_diff_density_min -0.199
_refine_diff_density_rms 0.036
_refine_ls_extinction_method none
_refine_ls_goodness_of_fit_ref 1.033
_refine_ls_hydrogen_treatment mixed
_refine_ls_matrix_type full
_refine_ls_number_parameters 363
_refine_ls_number_reflns 6508
_refine_ls_number_restraints 0
_refine_ls_restrained_S_all 1.033
_refine_ls_R_factor_all 0.0648
_refine_ls_R_factor_gt 0.0458
_refine_ls_shift/su_max 0.001
_refine_ls_shift/su_mean 0.000
_refine_ls_structure_factor_coef Fsqd
_refine_ls_weighting_details 'calc w=1/[\s^2^(Fo^2^)+(0.0449P)^2^+1.0288P] where P=(Fo^2^+2Fc^2^)/3'
_refine_ls_weighting_scheme calc
_refine_ls_wR_factor_gt 0.1034
_refine_ls_wR_factor_ref 0.1139
_reflns_number_gt 5039
_reflns_number_total 6508
_reflns_threshold_expression >2sigma(I)
_cod_data_source_file ja9907921_1.cif
_cod_data_source_block Indole
_cod_database_code 4116417

loop_
_symmetry_equiv_pos_as_xyz
'x, y, z'
'-x, y+1/2, -z+1/2'
'-x, -y, -z'
'x, -y-1/2, z-1/2'

loop_
_atom_site_label
_atom_site_type_symbol
_atom_site_fract_x
_atom_site_fract_y
_atom_site_fract_z
_atom_site_U_iso_or_equiv
_atom_site_adp_type
_atom_site_occupancy
_atom_site_symmetry_multiplicity
_atom_site_calc_flag
_atom_site_refinement_flags
O15A O 0.11735(6) 0.84187(9) 0.64604(8) 0.0354(3) Uani 1 1 d .
O18A O 0.08039(6) 0.87664(9) 0.44202(8) 0.0348(3) Uani 1 1 d .
N7A N -0.09329(8) 0.77457(12) 1.08618(10) 0.0384(3) Uani 1 1 d .
N12A N -0.00287(8) 0.90341(11) 0.74258(9) 0.0325(3) Uani 1 1 d .
C1A C -0.14895(9) 0.89363(13) 0.96136(11) 0.0322(3) Uani 1 1 d .
C2A C -0.20343(10) 0.97431(14) 0.91124(13) 0.0405(4) Uani 1 1 d .
H2A H -0.2039 1.0014 0.8497 0.049 Uiso 1 1 calc R
C3A C -0.25671(11) 1.01419(16) 0.95245(16) 0.0520(5) Uani 1 1 d .
H3A H -0.2945 1.0681 0.9184 0.062 Uiso 1 1 calc R
C4A C -0.25529(12) 0.97558(17) 1.04415(15) 0.0521(5) Uani 1 1 d .
H4A H -0.2923 1.0042 1.0711 0.062 Uiso 1 1 calc R
C5A C -0.20204(11) 0.89776(15) 1.09587(13) 0.0438(4) Uani 1 1 d .
H5A H -0.2014 0.8728 1.1581 0.053 Uiso 1 1 calc R
C6A C -0.14893(10) 0.85653(13) 1.05425(12) 0.0350(4) Uani 1 1 d .
C8A C -0.05975(9) 0.75766(14) 1.01540(11) 0.0358(4) Uani 1 1 d .
H8A H -0.0202 0.7043 1.0196 0.043 Uiso 1 1 calc R
C9A C -0.09112(9) 0.82791(13) 0.93862(11) 0.0311(3) Uani 1 1 d .
C10A C -0.07285(9) 0.82409(13) 0.84542(11) 0.0329(3) Uani 1 1 d .
H10B H -0.1225 0.8100 0.7903 0.039 Uiso 1 1 calc R
H10A H -0.0373 0.7607 0.8491 0.039 Uiso 1 1 calc R
C11A C -0.03483(10) 0.92744(13) 0.82219(12) 0.0367(4) Uani 1 1 d .
H11B H -0.0744 0.9874 0.8013 0.044 Uiso 1 1 calc R
H11A H 0.0083 0.9524 0.8816 0.044 Uiso 1 1 calc R
C13A C 0.07764(9) 0.85780(14) 0.78791(11) 0.0367(4) Uani 1 1 d .
H13B H 0.0798 0.8167 0.8477 0.044 Uiso 1 1 calc R
H13A H 0.1150 0.9204 0.8088 0.044 Uiso 1 1 calc R
C14A C 0.10598(10) 0.78199(14) 0.72431(12) 0.0360(4) Uani 1 1 d .
H14B H 0.1562 0.7470 0.7646 0.043 Uiso 1 1 calc R
H14A H 0.0667 0.7227 0.6973 0.043 Uiso 1 1 calc R
C16A C 0.14794(10) 0.77431(14) 0.58755(12) 0.0371(4) Uani 1 1 d .
H16B H 0.1117 0.7119 0.5599 0.044 Uiso 1 1 calc R
H16A H 0.1998 0.7439 0.6280 0.044 Uiso 1 1 calc R
C17A C 0.15654(9) 0.84406(14) 0.50620(12) 0.0362(4) Uani 1 1 d .
H17B H 0.1886 0.9104 0.5340 0.043 Uiso 1 1 calc R
H17A H 0.1838 0.8014 0.4693 0.043 Uiso 1 1 calc R
C19A C 0.08486(10) 0.96775(13) 0.38272(12) 0.0359(4) Uani 1 1 d .
H19B H 0.1184 0.9486 0.3437 0.043 Uiso 1 1 calc R
H19A H 0.1087 1.0320 0.4246 0.043 Uiso 1 1 calc R
C20A C 0.00258(10) 0.99647(13) 0.31514(11) 0.0344(4) Uani 1 1 d .
H20B H -0.0193 0.9338 0.2701 0.041 Uiso 1 1 calc R
H20A H -0.0318 1.0087 0.3545 0.041 Uiso 1 1 calc R
O15B O 0.39738(6) 0.16421(9) 0.40999(8) 0.0344(3) Uani 1 1 d .
O18B O 0.30300(7) -0.04653(10) 0.35209(9) 0.0444(3) Uani 1 1 d .
N7B N 0.53667(8) 0.59276(10) 0.85333(9) 0.0309(3) Uani 1 1 d .
N12B N 0.54281(8) 0.25100(10) 0.55422(9) 0.0311(3) Uani 1 1 d .
C1B C 0.62063(9) 0.50721(12) 0.79302(10) 0.0280(3) Uani 1 1 d .
C2B C 0.69389(9) 0.49121(14) 0.78160(11) 0.0349(4) Uani 1 1 d .
H2B H 0.7020 0.4302 0.7450 0.042 Uiso 1 1 calc R
C3B C 0.75370(10) 0.56509(15) 0.82415(12) 0.0415(4) Uani 1 1 d .
H3B H 0.8035 0.5545 0.8171 0.050 Uiso 1 1 calc R
C4B C 0.74237(10) 0.65562(15) 0.87762(12) 0.0423(4) Uani 1 1 d .
H4B H 0.7845 0.7062 0.9049 0.051 Uiso 1 1 calc R
C5B C 0.67192(10) 0.67335(13) 0.89178(11) 0.0359(4) Uani 1 1 d .
H5B H 0.6648 0.7347 0.9286 0.043 Uiso 1 1 calc R
C6B C 0.61123(9) 0.59772(12) 0.84998(10) 0.0281(3) Uani 1 1 d .
C8B C 0.49866(9) 0.50336(13) 0.79922(11) 0.0320(3) Uani 1 1 d .
H8B H 0.4459 0.4825 0.7899 0.038 Uiso 1 1 calc R
C9B C 0.54717(9) 0.44885(12) 0.76091(11) 0.0307(3) Uani 1 1 d .
C10B C 0.52966(11) 0.34447(13) 0.70166(12) 0.0387(4) Uani 1 1 d .
H10D H 0.4761 0.3189 0.6952 0.046 Uiso 1 1 calc R
H10C H 0.5675 0.2867 0.7373 0.046 Uiso 1 1 calc R
C11B C 0.53452(11) 0.35802(13) 0.59882(12) 0.0367(4) Uani 1 1 d .
H11D H 0.4863 0.3956 0.5560 0.044 Uiso 1 1 calc R
H11C H 0.5802 0.4055 0.6031 0.044 Uiso 1 1 calc R
C13B C 0.51942(10) 0.26077(13) 0.44687(11) 0.0376(4) Uani 1 1 d .
H13D H 0.5412 0.1970 0.4219 0.045 Uiso 1 1 calc R
H13C H 0.5433 0.3287 0.4313 0.045 Uiso 1 1 calc R
C14B C 0.43212(11) 0.26492(13) 0.39414(12) 0.0406(4) Uani 1 1 d .
H14D H 0.4093 0.3279 0.4186 0.049 Uiso 1 1 calc R
H14C H 0.4209 0.2757 0.3231 0.049 Uiso 1 1 calc R
C16B C 0.31837(10) 0.15436(15) 0.34426(13) 0.0450(4) Uani 1 1 d .
H16D H 0.3184 0.1436 0.2768 0.054 Uiso 1 1 calc R
H16C H 0.2894 0.2235 0.3454 0.054 Uiso 1 1 calc R
C17B C 0.27712(10) 0.05903(16) 0.37147(14) 0.0453(4) Uani 1 1 d .
H17D H 0.2851 0.0640 0.4422 0.054 Uiso 1 1 calc R
H17C H 0.2199 0.0656 0.3350 0.054 Uiso 1 1 calc R
C19B C 0.36604(10) -0.09138(13) 0.43117(11) 0.0357(4) Uani 1 1 d .
H19D H 0.3537 -0.0888 0.4924 0.043 Uiso 1 1 calc R
H19C H 0.4151 -0.0490 0.4412 0.043 Uiso 1 1 calc R
C20B C 0.37586(10) -0.21044(13) 0.40368(12) 0.0381(4) Uani 1 1 d .
H20D H 0.3412 -0.2584 0.4262 0.046 Uiso 1 1 calc R
H20C H 0.3585 -0.2163 0.3314 0.046 Uiso 1 1 calc R
H7B H 0.5125 0.6397 0.8847 0.049(5) Uiso 1 1 d R
H7A H -0.0813 0.7340 1.1477 0.067(6) Uiso 1 1 d R

loop_
_atom_site_aniso_label
_atom_site_aniso_U_11
_atom_site_aniso_U_22
_atom_site_aniso_U_33
_atom_site_aniso_U_23
_atom_site_aniso_U_13
_atom_site_aniso_U_12
O15A 0.0436(6) 0.0338(6) 0.0335(6) 0.0036(5) 0.0194(5) 0.0007(5)
O18A 0.0368(6) 0.0347(6) 0.0346(6) 0.0058(5) 0.0145(5) -0.0017(5)
N7A 0.0440(8) 0.0444(8) 0.0286(7) 0.0034(6) 0.0148(6) -0.0047(6)
N12A 0.0400(7) 0.0339(7) 0.0274(6) 0.0022(5) 0.0165(6) -0.0023(6)
C1A 0.0349(8) 0.0335(8) 0.0302(8) -0.0047(6) 0.0140(6) -0.0067(7)
C2A 0.0461(10) 0.0363(9) 0.0421(9) -0.0022(7) 0.0189(8) 0.0016(8)
C3A 0.0498(11) 0.0418(10) 0.0677(13) -0.0039(9) 0.0245(10) 0.0067(8)
C4A 0.0550(11) 0.0507(11) 0.0653(13) -0.0180(10) 0.0397(10) -0.0068(9)
C5A 0.0538(11) 0.0439(10) 0.0443(10) -0.0138(8) 0.0304(9) -0.0154(8)
C6A 0.0405(9) 0.0357(8) 0.0320(8) -0.0075(7) 0.0164(7) -0.0122(7)
C8A 0.0338(8) 0.0399(9) 0.0345(8) 0.0024(7) 0.0127(7) -0.0024(7)
C9A 0.0316(8) 0.0340(8) 0.0293(8) 0.0007(6) 0.0126(6) -0.0046(6)
C10A 0.0357(8) 0.0339(8) 0.0314(8) 0.0003(6) 0.0146(7) -0.0006(7)
C11A 0.0501(10) 0.0349(8) 0.0309(8) -0.0019(7) 0.0216(7) -0.0038(7)
C13A 0.0394(9) 0.0434(9) 0.0266(8) 0.0041(7) 0.0105(7) -0.0058(7)
C14A 0.0354(8) 0.0385(9) 0.0342(8) 0.0089(7) 0.0121(7) -0.0003(7)
C16A 0.0381(9) 0.0358(8) 0.0384(9) 0.0016(7) 0.0146(7) 0.0062(7)
C17A 0.0360(8) 0.0406(9) 0.0346(8) -0.0018(7) 0.0153(7) 0.0027(7)
C19A 0.0437(9) 0.0332(8) 0.0346(8) 0.0018(7) 0.0184(7) -0.0046(7)
C20A 0.0434(9) 0.0329(8) 0.0305(8) 0.0009(6) 0.0174(7) -0.0050(7)
O15B 0.0385(6) 0.0318(6) 0.0306(6) 0.0028(5) 0.0089(5) 0.0042(5)
O18B 0.0455(7) 0.0464(7) 0.0365(6) -0.0097(5) 0.0082(5) 0.0005(6)
N7B 0.0393(7) 0.0251(6) 0.0324(7) -0.0027(5) 0.0177(6) 0.0030(5)
N12B 0.0455(7) 0.0254(6) 0.0276(6) -0.0058(5) 0.0191(6) -0.0073(6)
C1B 0.0393(8) 0.0241(7) 0.0231(7) 0.0032(6) 0.0141(6) 0.0023(6)
C2B 0.0421(9) 0.0360(8) 0.0315(8) 0.0028(7) 0.0188(7) 0.0063(7)
C3B 0.0364(9) 0.0549(11) 0.0365(9) 0.0092(8) 0.0169(7) 0.0012(8)
C4B 0.0440(9) 0.0476(10) 0.0321(8) 0.0025(8) 0.0091(7) -0.0144(8)
C5B 0.0496(9) 0.0309(8) 0.0271(8) -0.0025(6) 0.0132(7) -0.0054(7)
C6B 0.0393(8) 0.0235(7) 0.0226(7) 0.0035(6) 0.0120(6) 0.0020(6)
C8B 0.0387(8) 0.0296(8) 0.0312(8) -0.0007(6) 0.0163(7) -0.0027(6)
C9B 0.0444(9) 0.0243(7) 0.0281(7) -0.0014(6) 0.0183(7) -0.0036(6)
C10B 0.0607(11) 0.0274(8) 0.0373(9) -0.0076(7) 0.0290(8) -0.0104(7)
C11B 0.0558(10) 0.0258(8) 0.0341(8) -0.0067(6) 0.0226(8) -0.0091(7)
C13B 0.0600(11) 0.0300(8) 0.0300(8) -0.0030(6) 0.0247(8) -0.0113(8)
C14B 0.0640(11) 0.0279(8) 0.0294(8) 0.0033(6) 0.0157(8) 0.0025(8)
C16B 0.0404(9) 0.0459(10) 0.0406(10) -0.0009(8) 0.0037(8) 0.0138(8)
C17B 0.0320(9) 0.0571(11) 0.0442(10) -0.0092(9) 0.0099(8) 0.0061(8)
C19B 0.0393(9) 0.0376(9) 0.0317(8) -0.0071(7) 0.0144(7) -0.0052(7)
C20B 0.0423(9) 0.0368(9) 0.0389(9) -0.0116(7) 0.0186(7) -0.0129(7)

loop_
_atom_type_symbol
_atom_type_description
_atom_type_scat_dispersion_real
_atom_type_scat_dispersion_imag
_atom_type_scat_source
C C 0.0033 0.0016 'International Tables Vol C Tables 4.2.6.8 and 6.1.1.4'
H H 0.0000 0.0000 'International Tables Vol C Tables 4.2.6.8 and 6.1.1.4'
N N 0.0061 0.0033 'International Tables Vol C Tables 4.2.6.8 and 6.1.1.4'
O O 0.0106 0.0060 'International Tables Vol C Tables 4.2.6.8 and 6.1.1.4'

loop_
_geom_angle_atom_site_label_1
_geom_angle_atom_site_label_2
_geom_angle_atom_site_label_3
_geom_angle
_geom_angle_site_symmetry_1
C16A O15A C14A 112.28(12) .
C19A O18A C17A 111.57(12) .
C6A N7A C8A 108.33(13) .
C20A N12A C13A 111.28(12) 3_576
C20A N12A C11A 111.12(12) 3_576
C13A N12A C11A 108.19(12) .
C2A C1A C6A 118.93(15) .
C2A C1A C9A 134.58(15) .
C6A C1A C9A 106.35(14) .
C3A C2A C1A 119.17(17) .
C2A C3A C4A 120.49(18) .
C5A C4A C3A 121.89(17) .
C4A C5A C6A 117.84(17) .
N7A C6A C5A 130.25(16) .
N7A C6A C1A 107.97(14) .
C5A C6A C1A 121.68(16) .
C9A C8A N7A 110.69(15) .
C8A C9A C1A 106.65(14) .
C8A C9A C10A 124.14(15) .
C1A C9A C10A 128.86(14) .
C9A C10A C11A 115.61(13) .
N12A C11A C10A 109.78(12) .
N12A C13A C14A 116.26(13) .
O15A C14A C13A 110.69(13) .
O15A C16A C17A 108.35(13) .
O18A C17A C16A 109.32(13) .
O18A C19A C20A 108.87(12) .
N12A C20A C19A 111.23(13) 3_576
C16B O15B C14B 111.05(12) .
C19B O18B C17B 114.25(12) .
C6B N7B C8B 108.57(12) .
C20B N12B C13B 110.35(12) 3_656
C20B N12B C11B 110.40(12) 3_656
C13B N12B C11B 111.01(12) .
C2B C1B C6B 118.93(14) .
C2B C1B C9B 134.41(14) .
C6B C1B C9B 106.64(13) .
C3B C2B C1B 118.99(15) .
C2B C3B C4B 121.07(16) .
C5B C4B C3B 121.76(16) .
C4B C5B C6B 117.50(15) .
N7B C6B C5B 130.51(14) .
N7B C6B C1B 107.79(13) .
C5B C6B C1B 121.71(14) .
C9B C8B N7B 110.51(14) .
C8B C9B C1B 106.48(13) .
C8B C9B C10B 127.25(15) .
C1B C9B C10B 126.18(14) .
C9B C10B C11B 113.41(13) .
N12B C11B C10B 112.44(12) .
N12B C13B C14B 114.23(13) .
O15B C14B C13B 109.49(13) .
O15B C16B C17B 111.27(14) .
O18B C17B C16B 114.29(14) .
O18B C19B C20B 106.47(13) .
N12B C20B C19B 113.45(13) 3_656

loop_
_geom_bond_atom_site_label_1
_geom_bond_atom_site_label_2
_geom_bond_distance
_geom_bond_site_symmetry_2
O15A C16A 1.4221(19) .
O15A C14A 1.4226(18) .
O18A C19A 1.4189(18) .
O18A C17A 1.4261(19) .
N7A C6A 1.374(2) .
N7A C8A 1.378(2) .
N12A C20A 1.4748(19) 3_576
N12A C13A 1.482(2) .
N12A C11A 1.4900(19) .
C1A C2A 1.399(2) .
C1A C6A 1.423(2) .
C1A C9A 1.440(2) .
C2A C3A 1.385(2) .
C3A C4A 1.404(3) .
C4A C5A 1.371(3) .
C5A C6A 1.392(2) .
C8A C9A 1.361(2) .
C9A C10A 1.502(2) .
C10A C11A 1.520(2) .
C13A C14A 1.512(2) .
C16A C17A 1.504(2) .
C19A C20A 1.513(2) .
C20A N12A 1.4748(19) 3_576
O15B C16B 1.4230(19) .
O15B C14B 1.4256(19) .
O18B C19B 1.418(2) .
O18B C17B 1.422(2) .
N7B C6B 1.367(2) .
N7B C8B 1.374(2) .
N12B C20B 1.468(2) 3_656
N12B C13B 1.4740(19) .
N12B C11B 1.4789(19) .
C1B C2B 1.404(2) .
C1B C6B 1.418(2) .
C1B C9B 1.432(2) .
C2B C3B 1.374(2) .
C3B C4B 1.399(3) .
C4B C5B 1.375(2) .
C5B C6B 1.396(2) .
C8B C9B 1.361(2) .
C9B C10B 1.500(2) .
C10B C11B 1.537(2) .
C13B C14B 1.499(2) .
C16B C17B 1.499(3) .
C19B C20B 1.522(2) .
C20B N12B 1.468(2) 3_656
